data_4084402
loop_
_publ_author_name
'Takeuchi, Katsuhiko'
'Minami, Ataru'
'Nakajima, Yumiko'
'Ozawa, Fumiyuki'

_publ_section_title
;
 Synthesis and Structures of Nickel Complexes with a PN-Chelate
 Phosphaalkene Ligand
;
_journal_issue 19
_journal_name_full Organometallics
_journal_page_first 5365
_journal_paper_doi 10.1021/om500685x
_journal_volume 33
_journal_year 2014
_chemical_formula_moiety 'C60 H72 Br2 N2 Ni2 P2, 0.46(C4 H10 O)'
_chemical_formula_sum 'C61.84 H76.61 Br2 N2 Ni2 O0.46 P2'
_chemical_formula_weight 1194.49
_chemical_name_systematic
; 
 ? 
;
_space_group_IT_number 61
_symmetry_cell_setting orthorhombic
_symmetry_space_group_name_Hall '-P 2ac 2ab'
_symmetry_space_group_name_H-M 'P b c a'
_atom_sites_solution_hydrogens geom
_atom_sites_solution_primary direct
_atom_sites_solution_secondary difmap
_audit_creation_method SHELXL-97
_cell_angle_alpha 90.00
_cell_angle_beta 90.00
_cell_angle_gamma 90.00
_cell_formula_units_Z 8
_cell_length_a 17.421(3)
_cell_length_b 21.212(4)
_cell_length_c 34.351(6)
_cell_measurement_temperature 173(2)
_cell_volume 12694(4)
_computing_cell_refinement 'CrystalClear (rigaku/MSC inc., 2006)'
_computing_data_collection 'CrystalClear (rigaku/MSC inc., 2006)'
_computing_data_reduction 'CrystalClear (rigaku/MSC inc., 2006)'
_computing_molecular_graphics 'Mercury 3.1.1'
_computing_publication_material 'SHELXL-97 (Sheldrick, 1997)'
_computing_structure_refinement 'SHELXL-97 (Sheldrick, 1997)'
_computing_structure_solution 'SHELXS-97 (Sheldrick, 1990)'
_diffrn_ambient_temperature 173(2)
_diffrn_measured_fraction_theta_full 0.996
_diffrn_measured_fraction_theta_max 0.996
_diffrn_measurement_device_type ' CCD area detector '
_diffrn_measurement_method ' phi and omega scans'
_diffrn_radiation_monochromator graphite
_diffrn_radiation_source 'fine-focus sealed tube'
_diffrn_radiation_type MoK\a
_diffrn_radiation_wavelength 0.71070
_diffrn_reflns_av_R_equivalents 0.1071
_diffrn_reflns_av_sigmaI/netI 0.0851
_diffrn_reflns_limit_h_max 22
_diffrn_reflns_limit_h_min -22
_diffrn_reflns_limit_k_max 27
_diffrn_reflns_limit_k_min -27
_diffrn_reflns_limit_l_max 36
_diffrn_reflns_limit_l_min -44
_diffrn_reflns_number 96304
_diffrn_reflns_theta_full 27.48
_diffrn_reflns_theta_max 27.48
_diffrn_reflns_theta_min 3.03
_exptl_absorpt_coefficient_mu 1.942
_exptl_absorpt_correction_T_max 0.8601
_exptl_absorpt_correction_T_min 0.7463
_exptl_absorpt_correction_type numerical
_exptl_crystal_colour blue
_exptl_crystal_density_diffrn 1.296
_exptl_crystal_density_method 'not measured'
_exptl_crystal_description block
_exptl_crystal_F_000 5184
_exptl_crystal_size_max 0.16
_exptl_crystal_size_mid 0.11
_exptl_crystal_size_min 0.08
_refine_diff_density_max 1.445
_refine_diff_density_min -0.620
_refine_diff_density_rms 0.103
_refine_ls_extinction_method none
_refine_ls_goodness_of_fit_ref 1.058
_refine_ls_hydrogen_treatment constr
_refine_ls_matrix_type full
_refine_ls_number_parameters 635
_refine_ls_number_reflns 14503
_refine_ls_number_restraints 0
_refine_ls_restrained_S_all 1.058
_refine_ls_R_factor_all 0.1349
_refine_ls_R_factor_gt 0.0798
_refine_ls_shift/su_max 0.000
_refine_ls_shift/su_mean 0.000
_refine_ls_structure_factor_coef Fsqd
_refine_ls_weighting_details 'calc w=1/[\s^2^(Fo^2^)+(0.0975P)^2^+0.0000P] where P=(Fo^2^+2Fc^2^)/3'
_refine_ls_weighting_scheme calc
_refine_ls_wR_factor_gt 0.1868
_refine_ls_wR_factor_ref 0.2166
_reflns_number_gt 8714
_reflns_number_total 14503
_reflns_threshold_expression >2sigma(I)
_cod_data_source_file om500685x_si_001.cif
_cod_data_source_block complex_2
_cod_depositor_comments 'Adding full bibliography for 4084401--4084405.cif.'
_cod_original_sg_symbol_H-M Pbca
_cod_database_code 4084402

loop_
_symmetry_equiv_pos_as_xyz
'x, y, z'
'-x+1/2, -y, z+1/2'
'x+1/2, -y+1/2, -z'
'-x, y+1/2, -z+1/2'
'-x, -y, -z'
'x-1/2, y, -z-1/2'
'-x-1/2, y-1/2, z'
'x, -y-1/2, z-1/2'

loop_
_atom_site_label
_atom_site_type_symbol
_atom_site_fract_x
_atom_site_fract_y
_atom_site_fract_z
_atom_site_U_iso_or_equiv
_atom_site_adp_type
_atom_site_occupancy
_atom_site_symmetry_multiplicity
_atom_site_calc_flag
_atom_site_refinement_flags
_atom_site_disorder_assembly
_atom_site_disorder_group
Br1 Br 0.54483(3) 0.06470(3) 0.054415(18) 0.04864(18) Uani 1 1 d . . .
Ni1 Ni 0.41578(4) 0.08126(3) 0.08051(2) 0.0412(2) Uani 1 1 d . . .
N1 N 0.3614(3) 0.0004(2) 0.08276(13) 0.0414(11) Uani 1 1 d . . .
C1 C 0.3547(3) -0.0345(3) 0.05030(18) 0.0485(15) Uani 1 1 d . . .
H1 H 0.3774 -0.0190 0.0270 0.058 Uiso 1 1 calc R . .
C2 C 0.3173(4) -0.0905(3) 0.0489(2) 0.0613(18) Uani 1 1 d . . .
H2 H 0.3124 -0.1128 0.0251 0.074 Uiso 1 1 calc R . .
C3 C 0.2869(4) -0.1142(3) 0.0824(2) 0.066(2) Uani 1 1 d . . .
H3 H 0.2628 -0.1543 0.0824 0.079 Uiso 1 1 calc R . .
C4 C 0.2915(4) -0.0794(3) 0.1162(2) 0.0584(17) Uani 1 1 d . . .
H4 H 0.2682 -0.0949 0.1393 0.070 Uiso 1 1 calc R . .
C5 C 0.3300(3) -0.0217(3) 0.11691(18) 0.0477(14) Uani 1 1 d . A .
C6 C 0.3385(4) 0.0188(3) 0.15101(17) 0.0501(15) Uani 1 1 d . . .
C7 C 0.3294(10) -0.0069(7) 0.1938(4) 0.054(4) Uiso 0.461(7) 1 d P A 1
C8 C 0.2869(10) 0.0240(8) 0.2211(4) 0.070(5) Uiso 0.461(7) 1 d P A 1
H68 H 0.2629 0.0627 0.2143 0.084 Uiso 0.461(7) 1 calc PR A 1
C9 C 0.2775(11) -0.0001(9) 0.2593(5) 0.073(5) Uiso 0.461(7) 1 d P A 1
H69 H 0.2502 0.0214 0.2792 0.088 Uiso 0.461(7) 1 calc PR A 1
C10 C 0.3115(14) -0.0572(13) 0.2646(7) 0.118(8) Uiso 0.461(7) 1 d P A 1
H70 H 0.3090 -0.0733 0.2904 0.141 Uiso 0.461(7) 1 calc PR A 1
C11 C 0.3477(11) -0.0936(11) 0.2391(5) 0.093(6) Uiso 0.461(7) 1 d P A 1
H71 H 0.3633 -0.1355 0.2449 0.111 Uiso 0.461(7) 1 calc PR A 1
C12 C 0.3609(10) -0.0656(8) 0.2035(5) 0.071(5) Uiso 0.461(7) 1 d P A 1
H72 H 0.3921 -0.0868 0.1849 0.086 Uiso 0.461(7) 1 calc PR A 1
O1 O -0.022(2) -0.1114(19) 0.1906(9) 0.255(13) Uiso 0.461(7) 1 d P A 1
C61 C -0.1265(19) -0.1718(16) 0.1701(9) 0.172(13) Uiso 0.461(7) 1 d P A 1
H78 H -0.1666 -0.1922 0.1857 0.258 Uiso 0.461(7) 1 calc PR A 1
H79 H -0.1242 -0.1916 0.1444 0.258 Uiso 0.461(7) 1 calc PR A 1
H80 H -0.1385 -0.1269 0.1672 0.258 Uiso 0.461(7) 1 calc PR A 1
C62 C 0.049(3) -0.107(3) 0.2088(14) 0.26(2) Uiso 0.461(7) 1 d P A 1
H81 H 0.0852 -0.1387 0.1987 0.314 Uiso 0.461(7) 1 calc PR A 1
H82 H 0.0441 -0.1112 0.2374 0.314 Uiso 0.461(7) 1 calc PR A 1
C63 C -0.044(3) -0.180(3) 0.1918(14) 0.26(2) Uiso 0.461(7) 1 d P A 1
H83 H -0.0496 -0.1957 0.2188 0.314 Uiso 0.461(7) 1 calc PR A 1
H84 H -0.0083 -0.2066 0.1770 0.314 Uiso 0.461(7) 1 calc PR A 1
C64 C 0.072(3) -0.041(3) 0.1972(15) 0.32(3) Uiso 0.461(7) 1 d P A 1
H85 H 0.0300 -0.0211 0.1826 0.480 Uiso 0.461(7) 1 calc PR A 1
H86 H 0.1180 -0.0427 0.1810 0.480 Uiso 0.461(7) 1 calc PR A 1
H87 H 0.0825 -0.0161 0.2207 0.480 Uiso 0.461(7) 1 calc PR A 1
C7A C 0.2969(6) -0.0006(5) 0.1860(2) 0.059(4) Uiso 0.539(7) 1 d PG A 2
C8A C 0.2197(6) -0.0170(5) 0.1862(2) 0.075(4) Uiso 0.539(7) 1 d PG A 2
H73 H 0.1908 -0.0156 0.1628 0.090 Uiso 0.539(7) 1 calc PR A 2
C9A C 0.1847(5) -0.0355(6) 0.2208(3) 0.103(6) Uiso 0.539(7) 1 d PG A 2
H74 H 0.1320 -0.0467 0.2210 0.123 Uiso 0.539(7) 1 calc PR A 2
C10A C 0.2270(7) -0.0375(6) 0.2551(2) 0.102(6) Uiso 0.539(7) 1 d PG A 2
H75 H 0.2032 -0.0501 0.2787 0.122 Uiso 0.539(7) 1 calc PR A 2
C11A C 0.3043(6) -0.0211(6) 0.2548(2) 0.117(8) Uiso 0.539(7) 1 d PG A 2
H76 H 0.3332 -0.0225 0.2782 0.141 Uiso 0.539(7) 1 calc PR A 2
C12A C 0.3392(5) -0.0026(5) 0.2203(3) 0.067(4) Uiso 0.539(7) 1 d PG A 2
H77 H 0.3920 0.0086 0.2201 0.080 Uiso 0.539(7) 1 calc PR A 2
P1 P 0.38340(10) 0.08732(8) 0.14029(4) 0.0474(4) Uani 1 1 d . A .
C13 C 0.3904(4) 0.1354(3) 0.18474(17) 0.0507(15) Uani 1 1 d . . .
C14 C 0.4555(4) 0.1282(3) 0.20925(18) 0.0545(16) Uani 1 1 d . A .
C15 C 0.4478(4) 0.1504(4) 0.2478(2) 0.0622(18) Uani 1 1 d . . .
C16 C 0.3826(4) 0.1806(4) 0.26062(19) 0.070(2) Uani 1 1 d . A .
C17 C 0.3246(4) 0.1951(4) 0.23401(19) 0.068(2) Uani 1 1 d . . .
C18 C 0.3284(4) 0.1746(3) 0.19579(18) 0.0583(17) Uani 1 1 d . A .
C19 C 0.5345(4) 0.1032(4) 0.1960(2) 0.072(2) Uani 1 1 d . . .
C20 C 0.5355(5) 0.0325(5) 0.1874(3) 0.104(3) Uani 1 1 d . A .
H14 H 0.5228 0.0091 0.2112 0.156 Uiso 1 1 calc R . .
H15 H 0.5867 0.0201 0.1784 0.156 Uiso 1 1 calc R . .
H16 H 0.4976 0.0228 0.1672 0.156 Uiso 1 1 calc R . .
C21 C 0.5962(4) 0.1151(5) 0.2269(2) 0.092(3) Uani 1 1 d . A .
H17 H 0.5835 0.0915 0.2506 0.139 Uiso 1 1 calc R . .
H18 H 0.5984 0.1602 0.2328 0.139 Uiso 1 1 calc R . .
H19 H 0.6461 0.1011 0.2170 0.139 Uiso 1 1 calc R . .
C22 C 0.5604(5) 0.1397(5) 0.1596(2) 0.095(3) Uani 1 1 d . A .
H20 H 0.6126 0.1268 0.1526 0.142 Uiso 1 1 calc R . .
H21 H 0.5597 0.1850 0.1652 0.142 Uiso 1 1 calc R . .
H22 H 0.5254 0.1305 0.1380 0.142 Uiso 1 1 calc R . .
C23 C 0.2628(4) 0.1978(4) 0.16768(19) 0.065(2) Uani 1 1 d . . .
C24 C 0.2041(5) 0.1468(4) 0.1590(2) 0.083(2) Uani 1 1 d . A .
H23 H 0.1629 0.1644 0.1428 0.125 Uiso 1 1 calc R . .
H24 H 0.1824 0.1311 0.1835 0.125 Uiso 1 1 calc R . .
H25 H 0.2289 0.1120 0.1451 0.125 Uiso 1 1 calc R . .
C25 C 0.2180(5) 0.2539(4) 0.1857(2) 0.091(3) Uani 1 1 d . A .
H26 H 0.1812 0.2703 0.1667 0.136 Uiso 1 1 calc R . .
H27 H 0.2541 0.2873 0.1930 0.136 Uiso 1 1 calc R . .
H28 H 0.1904 0.2395 0.2089 0.136 Uiso 1 1 calc R . .
C26 C 0.2970(5) 0.2228(4) 0.1298(2) 0.087(3) Uani 1 1 d . A .
H29 H 0.3230 0.1885 0.1160 0.131 Uiso 1 1 calc R . .
H30 H 0.3341 0.2562 0.1357 0.131 Uiso 1 1 calc R . .
H31 H 0.2559 0.2398 0.1134 0.131 Uiso 1 1 calc R . .
C27 C 0.3733(5) 0.2020(5) 0.3036(2) 0.089(3) Uani 1 1 d . . .
C28 C 0.4391(6) 0.1797(6) 0.3297(2) 0.131(5) Uani 1 1 d . A .
H32 H 0.4444 0.1338 0.3275 0.197 Uiso 1 1 calc R . .
H33 H 0.4280 0.1910 0.3568 0.197 Uiso 1 1 calc R . .
H34 H 0.4870 0.1999 0.3215 0.197 Uiso 1 1 calc R . .
C29 C 0.3005(6) 0.1715(6) 0.3198(2) 0.128(4) Uani 1 1 d . A .
H35 H 0.2555 0.1893 0.3066 0.192 Uiso 1 1 calc R . .
H36 H 0.2969 0.1798 0.3478 0.192 Uiso 1 1 calc R . .
H37 H 0.3023 0.1259 0.3153 0.192 Uiso 1 1 calc R . .
C30 C 0.3705(8) 0.2741(6) 0.3044(3) 0.139(5) Uani 1 1 d . A .
H38 H 0.4161 0.2911 0.2914 0.209 Uiso 1 1 calc R . .
H39 H 0.3693 0.2886 0.3315 0.209 Uiso 1 1 calc R . .
H40 H 0.3243 0.2887 0.2908 0.209 Uiso 1 1 calc R . .
Br2 Br 0.36834(3) 0.13745(3) 0.024262(17) 0.04845(18) Uani 1 1 d . . .
Ni2 Ni 0.50623(4) 0.15407(3) 0.01513(2) 0.03890(19) Uani 1 1 d . . .
N2 N 0.5076(2) 0.1630(2) -0.04184(12) 0.0367(10) Uani 1 1 d . . .
C31 C 0.4858(3) 0.1145(3) -0.06427(17) 0.0456(14) Uani 1 1 d . . .
H5 H 0.4653 0.0782 -0.0518 0.055 Uiso 1 1 calc R . .
C32 C 0.4912(4) 0.1143(3) -0.10448(17) 0.0523(16) Uani 1 1 d . . .
H6 H 0.4745 0.0791 -0.1194 0.063 Uiso 1 1 calc R . .
C33 C 0.5215(4) 0.1666(3) -0.12200(18) 0.0535(16) Uani 1 1 d . . .
H7 H 0.5262 0.1684 -0.1495 0.064 Uiso 1 1 calc R . .
C34 C 0.5452(3) 0.2163(3) -0.09954(17) 0.0477(15) Uani 1 1 d . . .
H8 H 0.5667 0.2524 -0.1117 0.057 Uiso 1 1 calc R . .
C35 C 0.5381(3) 0.2146(3) -0.05938(15) 0.0358(12) Uani 1 1 d . . .
C36 C 0.5651(3) 0.2652(3) -0.03358(16) 0.0385(12) Uani 1 1 d . . .
P2 P 0.56615(8) 0.24251(7) 0.01395(4) 0.0372(3) Uani 1 1 d . . .
C37 C 0.5870(3) 0.3280(2) -0.04986(15) 0.0359(12) Uani 1 1 d . . .
C38 C 0.6593(3) 0.3552(3) -0.04274(16) 0.0412(13) Uani 1 1 d . . .
H9 H 0.6958 0.3333 -0.0273 0.049 Uiso 1 1 calc R . .
C39 C 0.6780(4) 0.4137(3) -0.05812(17) 0.0511(15) Uani 1 1 d . . .
H10 H 0.7267 0.4319 -0.0529 0.061 Uiso 1 1 calc R . .
C40 C 0.6264(4) 0.4450(3) -0.08076(19) 0.0581(17) Uani 1 1 d . . .
H11 H 0.6399 0.4851 -0.0910 0.070 Uiso 1 1 calc R . .
C41 C 0.5548(4) 0.4202(3) -0.0893(2) 0.0573(17) Uani 1 1 d . . .
H12 H 0.5195 0.4425 -0.1053 0.069 Uiso 1 1 calc R . .
C42 C 0.5359(4) 0.3608(3) -0.07353(19) 0.0539(16) Uani 1 1 d . . .
H13 H 0.4872 0.3428 -0.0792 0.065 Uiso 1 1 calc R . .
C43 C 0.6030(3) 0.3088(3) 0.04279(15) 0.0373(12) Uani 1 1 d . . .
C44 C 0.5582(3) 0.3617(3) 0.05090(15) 0.0393(13) Uani 1 1 d . . .
C45 C 0.5948(3) 0.4172(3) 0.06260(16) 0.0431(13) Uani 1 1 d . . .
C46 C 0.6738(3) 0.4210(3) 0.06818(15) 0.0406(13) Uani 1 1 d . . .
C47 C 0.7162(3) 0.3657(3) 0.06482(15) 0.0378(12) Uani 1 1 d . . .
C48 C 0.6837(3) 0.3085(3) 0.05328(15) 0.0371(12) Uani 1 1 d . . .
C49 C 0.7339(3) 0.2479(3) 0.05529(16) 0.0438(14) Uani 1 1 d . . .
C50 C 0.6933(4) 0.2001(3) 0.08151(19) 0.0567(17) Uani 1 1 d . . .
H50 H 0.6450 0.1870 0.0694 0.085 Uiso 1 1 calc R . .
H51 H 0.6826 0.2194 0.1068 0.085 Uiso 1 1 calc R . .
H52 H 0.7264 0.1632 0.0851 0.085 Uiso 1 1 calc R . .
C51 C 0.7503(4) 0.2189(3) 0.01536(17) 0.0533(16) Uani 1 1 d . . .
H53 H 0.7839 0.1822 0.0185 0.080 Uiso 1 1 calc R . .
H54 H 0.7756 0.2502 -0.0012 0.080 Uiso 1 1 calc R . .
H55 H 0.7019 0.2057 0.0033 0.080 Uiso 1 1 calc R . .
C52 C 0.8130(3) 0.2618(3) 0.07301(17) 0.0498(15) Uani 1 1 d . . .
H56 H 0.8066 0.2806 0.0989 0.075 Uiso 1 1 calc R . .
H57 H 0.8410 0.2911 0.0562 0.075 Uiso 1 1 calc R . .
H58 H 0.8421 0.2224 0.0753 0.075 Uiso 1 1 calc R . .
C53 C 0.4690(3) 0.3650(3) 0.05139(18) 0.0499(15) Uani 1 1 d . . .
C54 C 0.4272(4) 0.3031(4) 0.0484(3) 0.100(3) Uani 1 1 d . . .
H59 H 0.3739 0.3087 0.0567 0.150 Uiso 1 1 calc R . .
H60 H 0.4523 0.2719 0.0651 0.150 Uiso 1 1 calc R . .
H61 H 0.4283 0.2884 0.0213 0.150 Uiso 1 1 calc R . .
C55 C 0.4451(4) 0.3883(4) 0.0930(2) 0.072(2) Uani 1 1 d . . .
H62 H 0.3891 0.3921 0.0944 0.109 Uiso 1 1 calc R . .
H63 H 0.4686 0.4294 0.0982 0.109 Uiso 1 1 calc R . .
H64 H 0.4626 0.3578 0.1126 0.109 Uiso 1 1 calc R . .
C56 C 0.4398(4) 0.4127(5) 0.0215(2) 0.095(3) Uani 1 1 d . . .
H65 H 0.4470 0.3958 -0.0048 0.142 Uiso 1 1 calc R . .
H66 H 0.4685 0.4522 0.0242 0.142 Uiso 1 1 calc R . .
H67 H 0.3851 0.4208 0.0260 0.142 Uiso 1 1 calc R . .
C57 C 0.7140(3) 0.4836(3) 0.07743(18) 0.0491(15) Uani 1 1 d . . .
C58 C 0.7765(5) 0.4757(4) 0.1079(2) 0.083(3) Uani 1 1 d . . .
H41 H 0.7535 0.4617 0.1325 0.125 Uiso 1 1 calc R . .
H42 H 0.8027 0.5161 0.1119 0.125 Uiso 1 1 calc R . .
H43 H 0.8137 0.4442 0.0990 0.125 Uiso 1 1 calc R . .
C59 C 0.7498(4) 0.5076(3) 0.0398(2) 0.069(2) Uani 1 1 d . . .
H44 H 0.7875 0.4769 0.0304 0.104 Uiso 1 1 calc R . .
H45 H 0.7752 0.5480 0.0447 0.104 Uiso 1 1 calc R . .
H46 H 0.7096 0.5132 0.0202 0.104 Uiso 1 1 calc R . .
C60 C 0.6570(4) 0.5343(3) 0.0903(3) 0.091(3) Uani 1 1 d . . .
H47 H 0.6158 0.5379 0.0710 0.136 Uiso 1 1 calc R . .
H48 H 0.6836 0.5749 0.0926 0.136 Uiso 1 1 calc R . .
H49 H 0.6351 0.5227 0.1156 0.136 Uiso 1 1 calc R . .

loop_
_atom_site_aniso_label
_atom_site_aniso_U_11
_atom_site_aniso_U_22
_atom_site_aniso_U_33
_atom_site_aniso_U_23
_atom_site_aniso_U_13
_atom_site_aniso_U_12
Br1 0.0386(3) 0.0388(3) 0.0685(4) 0.0108(3) 0.0047(3) 0.0047(3)
Ni1 0.0411(4) 0.0370(4) 0.0455(4) -0.0006(3) 0.0021(3) -0.0033(3)
N1 0.035(3) 0.032(3) 0.057(3) -0.005(2) 0.001(2) 0.003(2)
C1 0.043(3) 0.037(3) 0.065(4) -0.012(3) -0.008(3) 0.010(3)
C2 0.052(4) 0.040(4) 0.092(5) -0.008(4) -0.010(4) 0.006(3)
C3 0.056(4) 0.029(3) 0.113(6) -0.001(4) -0.027(4) 0.001(3)
C4 0.040(4) 0.041(4) 0.095(5) 0.010(4) -0.003(3) -0.005(3)
C5 0.036(3) 0.037(3) 0.071(4) 0.003(3) 0.001(3) 0.003(3)
C6 0.055(4) 0.041(3) 0.055(4) 0.005(3) 0.017(3) -0.002(3)
P1 0.0533(10) 0.0440(9) 0.0450(9) 0.0008(7) 0.0001(7) -0.0051(8)
C13 0.050(4) 0.055(4) 0.047(3) -0.004(3) 0.002(3) -0.002(3)
C14 0.054(4) 0.059(4) 0.051(4) -0.002(3) 0.000(3) -0.003(3)
C15 0.062(5) 0.070(5) 0.054(4) -0.001(3) 0.001(3) -0.002(4)
C16 0.062(5) 0.101(7) 0.046(4) -0.007(4) -0.005(3) -0.008(4)
C17 0.068(5) 0.086(6) 0.049(4) -0.009(4) -0.004(3) -0.001(4)
C18 0.063(4) 0.064(5) 0.049(4) -0.006(3) -0.008(3) 0.004(4)
C19 0.052(4) 0.088(6) 0.075(5) -0.016(4) -0.010(4) 0.008(4)
C20 0.076(6) 0.100(8) 0.135(8) -0.029(6) -0.014(6) 0.031(5)
C21 0.048(5) 0.136(9) 0.093(6) -0.021(6) -0.009(4) 0.007(5)
C22 0.060(5) 0.133(9) 0.092(6) -0.026(6) 0.012(4) -0.019(5)
C23 0.079(5) 0.064(5) 0.052(4) -0.007(3) -0.015(4) 0.020(4)
C24 0.078(6) 0.082(6) 0.090(5) -0.007(5) -0.029(5) 0.026(5)
C25 0.102(7) 0.089(7) 0.081(5) -0.022(5) -0.018(5) 0.047(5)
C26 0.121(7) 0.070(6) 0.071(5) 0.013(4) 0.005(5) 0.036(5)
C27 0.069(5) 0.143(9) 0.055(4) -0.034(5) 0.002(4) -0.013(5)
C28 0.129(9) 0.209(13) 0.057(5) -0.031(6) -0.030(5) 0.042(9)
C29 0.094(7) 0.224(14) 0.066(5) -0.018(7) 0.028(5) -0.049(8)
C30 0.207(14) 0.143(11) 0.069(6) -0.049(7) -0.006(7) -0.003(10)
Br2 0.0330(3) 0.0544(4) 0.0579(4) 0.0122(3) -0.0029(3) -0.0035(3)
Ni2 0.0353(4) 0.0325(4) 0.0488(4) 0.0021(3) -0.0014(3) -0.0048(3)
N2 0.032(2) 0.032(2) 0.046(3) -0.002(2) -0.006(2) 0.0034(19)
C31 0.041(3) 0.032(3) 0.063(4) -0.011(3) -0.004(3) 0.002(3)
C32 0.056(4) 0.048(4) 0.052(4) -0.015(3) -0.006(3) 0.002(3)
C33 0.049(4) 0.064(5) 0.047(3) -0.012(3) 0.000(3) 0.005(3)
C34 0.042(3) 0.048(4) 0.053(4) 0.004(3) -0.005(3) 0.003(3)
C35 0.028(3) 0.033(3) 0.047(3) 0.002(2) 0.001(2) 0.002(2)
C36 0.023(3) 0.036(3) 0.056(3) -0.001(3) -0.001(2) -0.003(2)
P2 0.0341(7) 0.0308(8) 0.0466(8) -0.0016(6) -0.0032(6) -0.0025(6)
C37 0.033(3) 0.027(3) 0.048(3) -0.002(2) -0.002(2) 0.003(2)
C38 0.031(3) 0.033(3) 0.060(4) 0.008(3) 0.000(3) 0.001(2)
C39 0.039(3) 0.047(4) 0.067(4) 0.010(3) 0.007(3) 0.002(3)
C40 0.056(4) 0.041(4) 0.078(5) 0.015(3) 0.008(3) 0.007(3)
C41 0.049(4) 0.047(4) 0.076(4) 0.022(3) -0.007(3) 0.001(3)
C42 0.039(3) 0.047(4) 0.076(4) 0.014(3) -0.003(3) 0.005(3)
C43 0.033(3) 0.032(3) 0.048(3) 0.002(2) -0.004(2) -0.002(2)
C44 0.035(3) 0.037(3) 0.046(3) -0.007(2) -0.002(2) 0.002(2)
C45 0.037(3) 0.040(3) 0.053(3) -0.009(3) -0.001(3) 0.000(3)
C46 0.039(3) 0.040(3) 0.042(3) -0.010(2) 0.001(2) -0.004(3)
C47 0.034(3) 0.036(3) 0.043(3) 0.000(2) -0.001(2) -0.006(2)
C48 0.033(3) 0.031(3) 0.047(3) 0.001(2) 0.002(2) 0.002(2)
C49 0.033(3) 0.039(3) 0.059(4) 0.005(3) -0.008(3) 0.000(2)
C50 0.043(4) 0.042(4) 0.085(5) 0.008(3) -0.016(3) 0.004(3)
C51 0.048(4) 0.036(3) 0.075(4) -0.010(3) -0.009(3) 0.010(3)
C52 0.043(3) 0.044(4) 0.063(4) 0.005(3) -0.013(3) 0.003(3)
C53 0.035(3) 0.048(4) 0.066(4) -0.016(3) -0.003(3) 0.001(3)
C54 0.038(4) 0.070(6) 0.192(10) -0.054(6) 0.027(5) -0.012(4)
C55 0.044(4) 0.082(6) 0.091(5) -0.032(4) 0.013(4) -0.005(4)
C56 0.053(5) 0.127(9) 0.104(6) 0.013(6) -0.003(4) 0.015(5)
C57 0.038(3) 0.040(3) 0.069(4) -0.016(3) 0.006(3) -0.005(3)
C58 0.092(6) 0.058(5) 0.100(6) -0.012(4) -0.038(5) -0.026(4)
C59 0.073(5) 0.043(4) 0.092(5) -0.002(4) -0.004(4) -0.022(4)
C60 0.050(4) 0.047(4) 0.175(8) -0.048(5) 0.021(5) -0.013(4)

loop_
_atom_type_symbol
_atom_type_description
_atom_type_scat_dispersion_real
_atom_type_scat_dispersion_imag
_atom_type_scat_source
C C 0.0033 0.0016 'International Tables Vol C Tables 4.2.6.8 and 6.1.1.4'
H H 0.0000 0.0000 'International Tables Vol C Tables 4.2.6.8 and 6.1.1.4'
Br Br -0.2901 2.4595 'International Tables Vol C Tables 4.2.6.8 and 6.1.1.4'
N N 0.0061 0.0033 'International Tables Vol C Tables 4.2.6.8 and 6.1.1.4'
Ni Ni 0.3393 1.1124 'International Tables Vol C Tables 4.2.6.8 and 6.1.1.4'
O O 0.0106 0.0060 'International Tables Vol C Tables 4.2.6.8 and 6.1.1.4'
P P 0.1023 0.0942 'International Tables Vol C Tables 4.2.6.8 and 6.1.1.4'
B B 0.0013 0.0007 'International Tables Vol C Tables 4.2.6.8 and 6.1.1.4'

loop_
_geom_angle_atom_site_label_1
_geom_angle_atom_site_label_2
_geom_angle_atom_site_label_3
_geom_angle
Ni2 Br1 Ni1 80.60(3)
N1 Ni1 P1 83.52(14)
N1 Ni1 Br2 107.33(14)
P1 Ni1 Br2 130.51(6)
N1 Ni1 Br1 109.43(13)
P1 Ni1 Br1 127.20(6)
Br2 Ni1 Br1 95.28(3)
C1 N1 C5 119.1(5)
C1 N1 Ni1 119.4(4)
C5 N1 Ni1 121.5(4)
N1 C1 C2 123.6(6)
N1 C1 H1 118.2
C2 C1 H1 118.2
C1 C2 C3 118.8(6)
C1 C2 H2 120.6
C3 C2 H2 120.6
C2 C3 C4 119.4(6)
C2 C3 H3 120.3
C4 C3 H3 120.3
C3 C4 C5 120.7(6)
C3 C4 H4 119.6
C5 C4 H4 119.6
N1 C5 C4 118.4(6)
N1 C5 C6 116.3(5)
C4 C5 C6 125.3(6)
C5 C6 C7A 116.3(6)
C5 C6 C7 122.3(7)
C7A C6 C7 24.0(6)
C5 C6 P1 112.2(4)
C7A C6 P1 130.5(5)
C7 C6 P1 123.2(7)
C8 C7 C12 118.5(14)
C8 C7 C6 122.0(14)
C12 C7 C6 119.3(12)
C7 C8 C9 121.7(17)
C7 C8 H68 119.2
C9 C8 H68 119.2
C10 C9 C8 113.3(19)
C10 C9 H69 123.3
C8 C9 H69 123.3
C11 C10 C9 130(2)
C11 C10 H70 115.2
C9 C10 H70 115.2
C10 C11 C12 114(2)
C10 C11 H71 122.8
C12 C11 H71 122.8
C11 C12 C7 121.9(17)
C11 C12 H72 119.1
C7 C12 H72 119.1
C62 O1 C63 106(4)
O1 C62 C64 101(5)
O1 C62 H81 111.6
C64 C62 H81 111.6
O1 C62 H82 111.6
C64 C62 H82 111.6
H81 C62 H82 109.4
O1 C63 C61 96(4)
O1 C63 H83 112.5
C61 C63 H83 112.5
O1 C63 H84 112.5
C61 C63 H84 112.5
H83 C63 H84 110.0
C62 C64 H85 109.5
C62 C64 H86 109.5
H85 C64 H86 109.5
C62 C64 H87 109.5
H85 C64 H87 109.5
H86 C64 H87 109.5
C8A C7A C12A 120.0
C8A C7A C6 123.7(7)
C12A C7A C6 116.3(7)
C7A C8A C9A 120.0
C7A C8A H73 120.0
C9A C8A H73 120.0
C10A C9A C8A 120.0
C10A C9A H74 120.0
C8A C9A H74 120.0
C9A C10A C11A 120.0
C9A C10A H75 120.0
C11A C10A H75 120.0
C12A C11A C10A 120.0
C12A C11A H76 120.0
C10A C11A H76 120.0
C11A C12A C7A 120.0
C11A C12A H77 120.0
C7A C12A H77 120.0
C6 P1 C13 109.0(3)
C6 P1 Ni1 106.3(2)
C13 P1 Ni1 144.5(2)
C18 C13 C14 120.9(6)
C18 C13 P1 119.9(5)
C14 C13 P1 119.0(5)
C15 C14 C13 116.4(6)
C15 C14 C19 118.4(6)
C13 C14 C19 125.0(6)
C16 C15 C14 122.3(6)
C15 C16 C17 119.3(6)
C15 C16 C27 121.7(7)
C17 C16 C27 118.9(7)
C18 C17 C16 121.1(7)
C17 C18 C13 118.4(6)
C17 C18 C23 116.6(6)
C13 C18 C23 124.9(6)
C20 C19 C21 106.7(7)
C20 C19 C22 109.6(7)
C21 C19 C22 105.9(7)
C20 C19 C14 113.8(7)
C21 C19 C14 111.3(6)
C22 C19 C14 109.1(6)
C19 C20 H14 109.5
C19 C20 H15 109.5
H14 C20 H15 109.5
C19 C20 H16 109.5
H14 C20 H16 109.5
H15 C20 H16 109.5
C19 C21 H17 109.5
C19 C21 H18 109.5
H17 C21 H18 109.5
C19 C21 H19 109.5
H17 C21 H19 109.5
H18 C21 H19 109.5
C19 C22 H20 109.5
C19 C22 H21 109.5
H20 C22 H21 109.5
C19 C22 H22 109.5
H20 C22 H22 109.5
H21 C22 H22 109.5
C24 C23 C26 110.1(6)
C24 C23 C25 106.6(7)
C26 C23 C25 105.6(6)
C24 C23 C18 112.8(6)
C26 C23 C18 110.4(6)
C25 C23 C18 111.1(5)
C23 C24 H23 109.5
C23 C24 H24 109.5
H23 C24 H24 109.5
C23 C24 H25 109.5
H23 C24 H25 109.5
H24 C24 H25 109.5
C23 C25 H26 109.5
C23 C25 H27 109.5
H26 C25 H27 109.5
C23 C25 H28 109.5
H26 C25 H28 109.5
H27 C25 H28 109.5
C23 C26 H29 109.5
C23 C26 H30 109.5
H29 C26 H30 109.5
C23 C26 H31 109.5
H29 C26 H31 109.5
H30 C26 H31 109.5
C30 C27 C28 108.8(9)
C30 C27 C29 112.9(9)
C28 C27 C29 106.1(9)
C30 C27 C16 108.2(8)
C28 C27 C16 112.9(7)
C29 C27 C16 108.0(7)
C27 C28 H32 109.5
C27 C28 H33 109.5
H32 C28 H33 109.5
C27 C28 H34 109.5
H32 C28 H34 109.5
H33 C28 H34 109.5
C27 C29 H35 109.5
C27 C29 H36 109.5
H35 C29 H36 109.5
C27 C29 H37 109.5
H35 C29 H37 109.5
H36 C29 H37 109.5
C27 C30 H38 109.5
C27 C30 H39 109.5
H38 C30 H39 109.5
C27 C30 H40 109.5
H38 C30 H40 109.5
H39 C30 H40 109.5
Ni1 Br2 Ni2 80.67(3)
N2 Ni2 P2 83.76(14)
N2 Ni2 Br1 128.78(13)
P2 Ni2 Br1 124.01(5)
N2 Ni2 Br2 98.83(13)
P2 Ni2 Br2 127.24(5)
Br1 Ni2 Br2 95.07(3)
C31 N2 C35 118.3(5)
C31 N2 Ni2 119.7(4)
C35 N2 Ni2 121.6(4)
N2 C31 C32 123.9(6)
N2 C31 H5 118.1
C32 C31 H5 118.1
C33 C32 C31 117.5(6)
C33 C32 H6 121.2
C31 C32 H6 121.2
C32 C33 C34 119.5(6)
C32 C33 H7 120.3
C34 C33 H7 120.3
C33 C34 C35 121.0(6)
C33 C34 H8 119.5
C35 C34 H8 119.5
N2 C35 C34 119.8(5)
N2 C35 C36 116.5(5)
C34 C35 C36 123.6(5)
C35 C36 C37 120.5(5)
C35 C36 P2 112.0(4)
C37 C36 P2 127.5(4)
C36 P2 C43 107.7(3)
C36 P2 Ni2 105.09(19)
C43 P2 Ni2 145.99(19)
C42 C37 C38 118.0(5)
C42 C37 C36 120.0(5)
C38 C37 C36 121.9(5)
C39 C38 C37 120.6(5)
C39 C38 H9 119.7
C37 C38 H9 119.7
C40 C39 C38 119.9(6)
C40 C39 H10 120.0
C38 C39 H10 120.0
C39 C40 C41 122.0(6)
C39 C40 H11 119.0
C41 C40 H11 119.0
C40 C41 C42 117.9(6)
C40 C41 H12 121.1
C42 C41 H12 121.1
C37 C42 C41 121.4(6)
C37 C42 H13 119.3
C41 C42 H13 119.3
C44 C43 C48 119.7(5)
C44 C43 P2 121.9(4)
C48 C43 P2 118.0(4)
C43 C44 C45 118.6(5)
C43 C44 C53 126.7(5)
C45 C44 C53 114.5(5)
C46 C45 C44 122.7(5)
C47 C46 C45 117.7(5)
C47 C46 C57 120.4(5)
C45 C46 C57 122.0(5)
C46 C47 C48 122.8(5)
C47 C48 C43 117.4(5)
C47 C48 C49 118.5(5)
C43 C48 C49 123.9(5)
C50 C49 C51 110.3(5)
C50 C49 C52 107.9(5)
C51 C49 C52 105.3(5)
C50 C49 C48 108.4(5)
C51 C49 C48 113.4(4)
C52 C49 C48 111.3(5)
C49 C50 H50 109.5
C49 C50 H51 109.5
H50 C50 H51 109.5
C49 C50 H52 109.5
H50 C50 H52 109.5
H51 C50 H52 109.5
C49 C51 H53 109.5
C49 C51 H54 109.5
H53 C51 H54 109.5
C49 C51 H55 109.5
H53 C51 H55 109.5
H54 C51 H55 109.5
C49 C52 H56 109.5
C49 C52 H57 109.5
H56 C52 H57 109.5
C49 C52 H58 109.5
H56 C52 H58 109.5
H57 C52 H58 109.5
C54 C53 C56 111.7(7)
C54 C53 C44 116.3(5)
C56 C53 C44 110.8(5)
C54 C53 C55 102.0(6)
C56 C53 C55 108.4(6)
C44 C53 C55 106.9(5)
C53 C54 H59 109.5
C53 C54 H60 109.5
H59 C54 H60 109.5
C53 C54 H61 109.5
H59 C54 H61 109.5
H60 C54 H61 109.5
C53 C55 H62 109.5
C53 C55 H63 109.5
H62 C55 H63 109.5
C53 C55 H64 109.5
H62 C55 H64 109.5
H63 C55 H64 109.5
C53 C56 H65 109.5
C53 C56 H66 109.5
H65 C56 H66 109.5
C53 C56 H67 109.5
H65 C56 H67 109.5
H66 C56 H67 109.5
C58 C57 C59 109.2(6)
C58 C57 C60 110.1(6)
C59 C57 C60 106.1(6)
C58 C57 C46 111.9(5)
C59 C57 C46 107.5(5)
C60 C57 C46 111.9(5)
C57 C58 H41 109.5
C57 C58 H42 109.5
H41 C58 H42 109.5
C57 C58 H43 109.5
H41 C58 H43 109.5
H42 C58 H43 109.5
C57 C59 H44 109.5
C57 C59 H45 109.5
H44 C59 H45 109.5
C57 C59 H46 109.5
H44 C59 H46 109.5
H45 C59 H46 109.5
C57 C60 H47 109.5
C57 C60 H48 109.5
H47 C60 H48 109.5
C57 C60 H49 109.5
H47 C60 H49 109.5
H48 C60 H49 109.5

loop_
_geom_bond_atom_site_label_1
_geom_bond_atom_site_label_2
_geom_bond_distance
Br1 Ni2 2.4220(10)
Br1 Ni1 2.4456(10)
Ni1 N1 1.961(5)
Ni1 P1 2.1334(17)
Ni1 Br2 2.4160(10)
N1 C1 1.343(7)
N1 C5 1.377(7)
C1 C2 1.356(9)
C1 H1 0.9500
C2 C3 1.361(10)
C2 H2 0.9500
C3 C4 1.379(9)
C3 H3 0.9500
C4 C5 1.395(8)
C4 H4 0.9500
C5 C6 1.460(8)
C6 C7A 1.461(9)
C6 C7 1.575(15)
C6 P1 1.691(6)
C7 C8 1.36(2)
C7 C12 1.40(2)
C8 C9 1.42(2)
C8 H68 0.9500
C9 C10 1.36(3)
C9 H69 0.9500
C10 C11 1.33(3)
C10 H70 0.9500
C11 C12 1.38(2)
C11 H71 0.9500
C12 H72 0.9500
O1 C62 1.39(5)
O1 C63 1.50(5)
C61 C63 1.62(5)
C61 H78 0.9800
C61 H79 0.9800
C61 H80 0.9800
C62 C64 1.51(6)
C62 H81 0.9900
C62 H82 0.9900
C63 H83 0.9900
C63 H84 0.9900
C64 H85 0.9800
C64 H86 0.9800
C64 H87 0.9800
C7A C8A 1.3900
C7A C12A 1.3900
C8A C9A 1.3900
C8A H73 0.9500
C9A C10A 1.3900
C9A H74 0.9500
C10A C11A 1.3900
C10A H75 0.9500
C11A C12A 1.3900
C11A H76 0.9500
C12A H77 0.9500
P1 C13 1.840(6)
C13 C18 1.414(9)
C13 C14 1.421(9)
C14 C15 1.411(9)
C14 C19 1.545(10)
C15 C16 1.377(10)
C16 C17 1.397(9)
C16 C27 1.552(10)
C17 C18 1.385(9)
C18 C23 1.575(9)
C19 C20 1.528(12)
C19 C21 1.530(10)
C19 C22 1.537(11)
C20 H14 0.9800
C20 H15 0.9800
C20 H16 0.9800
C21 H17 0.9800
C21 H18 0.9800
C21 H19 0.9800
C22 H20 0.9800
C22 H21 0.9800
C22 H22 0.9800
C23 C24 1.518(11)
C23 C26 1.526(10)
C23 C25 1.553(9)
C24 H23 0.9800
C24 H24 0.9800
C24 H25 0.9800
C25 H26 0.9800
C25 H27 0.9800
C25 H28 0.9800
C26 H29 0.9800
C26 H30 0.9800
C26 H31 0.9800
C27 C30 1.530(14)
C27 C28 1.530(12)
C27 C29 1.529(12)
C28 H32 0.9800
C28 H33 0.9800
C28 H34 0.9800
C29 H35 0.9800
C29 H36 0.9800
C29 H37 0.9800
C30 H38 0.9800
C30 H39 0.9800
C30 H40 0.9800
Br2 Ni2 2.4481(10)
Ni2 N2 1.966(4)
Ni2 P2 2.1472(16)
N2 C31 1.340(7)
N2 C35 1.359(7)
C31 C32 1.385(8)
C31 H5 0.9500
C32 C33 1.368(9)
C32 H6 0.9500
C33 C34 1.370(8)
C33 H7 0.9500
C34 C35 1.385(8)
C34 H8 0.9500
C35 C36 1.469(7)
C36 C37 1.494(7)
C36 P2 1.703(6)
P2 C43 1.836(5)
C37 C42 1.392(8)
C37 C38 1.406(7)
C38 C39 1.387(8)
C38 H9 0.9500
C39 C40 1.361(9)
C39 H10 0.9500
C40 C41 1.385(9)
C40 H11 0.9500
C41 C42 1.410(8)
C41 H12 0.9500
C42 H13 0.9500
C43 C44 1.396(7)
C43 C48 1.452(7)
C44 C45 1.398(8)
C44 C53 1.554(8)
C45 C46 1.393(8)
C46 C47 1.392(8)
C46 C57 1.535(8)
C47 C48 1.396(7)
C48 C49 1.555(7)
C49 C50 1.529(8)
C49 C51 1.530(8)
C49 C52 1.536(8)
C50 H50 0.9800
C50 H51 0.9800
C50 H52 0.9800
C51 H53 0.9800
C51 H54 0.9800
C51 H55 0.9800
C52 H56 0.9800
C52 H57 0.9800
C52 H58 0.9800
C53 C54 1.506(9)
C53 C56 1.529(10)
C53 C55 1.570(8)
C54 H59 0.9800
C54 H60 0.9800
C54 H61 0.9800
C55 H62 0.9800
C55 H63 0.9800
C55 H64 0.9800
C56 H65 0.9800
C56 H66 0.9800
C56 H67 0.9800
C57 C58 1.520(9)
C57 C59 1.521(9)
C57 C60 1.529(9)
C58 H41 0.9800
C58 H42 0.9800
C58 H43 0.9800
C59 H44 0.9800
C59 H45 0.9800
C59 H46 0.9800
C60 H47 0.9800
C60 H48 0.9800
C60 H49 0.9800

loop_
_geom_torsion_atom_site_label_1
_geom_torsion_atom_site_label_2
_geom_torsion_atom_site_label_3
_geom_torsion_atom_site_label_4
_geom_torsion
Ni2 Br1 Ni1 N1 132.36(15)
Ni2 Br1 Ni1 P1 -130.89(7)
Ni2 Br1 Ni1 Br2 21.88(3)
P1 Ni1 N1 C1 177.4(4)
Br2 Ni1 N1 C1 46.9(4)
Br1 Ni1 N1 C1 -55.4(4)
P1 Ni1 N1 C5 -2.7(4)
Br2 Ni1 N1 C5 -133.2(4)
Br1 Ni1 N1 C5 124.5(4)
C5 N1 C1 C2 1.0(8)
Ni1 N1 C1 C2 -179.1(5)
N1 C1 C2 C3 -2.3(10)
C1 C2 C3 C4 3.2(10)
C2 C3 C4 C5 -3.0(10)
C1 N1 C5 C4 -0.7(8)
Ni1 N1 C5 C4 179.4(4)
C1 N1 C5 C6 -179.2(5)
Ni1 N1 C5 C6 0.9(7)
C3 C4 C5 N1 1.7(9)
C3 C4 C5 C6 -179.8(6)
N1 C5 C6 C7A 172.5(6)
C4 C5 C6 C7A -6.0(10)
N1 C5 C6 C7 -160.9(9)
C4 C5 C6 C7 20.7(12)
N1 C5 C6 P1 2.3(7)
C4 C5 C6 P1 -176.1(5)
C5 C6 C7 C8 -133.8(13)
C7A C6 C7 C8 -51.4(18)
P1 C6 C7 C8 64.8(17)
C5 C6 C7 C12 41.1(18)
C7A C6 C7 C12 124(3)
P1 C6 C7 C12 -120.2(13)
C12 C7 C8 C9 4(3)
C6 C7 C8 C9 178.6(13)
C7 C8 C9 C10 -3(3)
C8 C9 C10 C11 -4(4)
C9 C10 C11 C12 9(4)
C10 C11 C12 C7 -8(3)
C8 C7 C12 C11 2(3)
C6 C7 C12 C11 -172.9(15)
C63 O1 C62 C64 167(4)
C62 O1 C63 C61 179(3)
C5 C6 C7A C8A -49.2(9)
C7 C6 C7A C8A -160(2)
P1 C6 C7A C8A 118.7(7)
C5 C6 C7A C12A 130.2(6)
C7 C6 C7A C12A 19.4(16)
P1 C6 C7A C12A -61.8(9)
C12A C7A C8A C9A 0.0
C6 C7A C8A C9A 179.4(9)
C7A C8A C9A C10A 0.0
C8A C9A C10A C11A 0.0
C9A C10A C11A C12A 0.0
C10A C11A C12A C7A 0.0
C8A C7A C12A C11A 0.0
C6 C7A C12A C11A -179.5(9)
C5 C6 P1 C13 179.3(4)
C7A C6 P1 C13 11.0(8)
C7 C6 P1 C13 -17.7(9)
C5 C6 P1 Ni1 -4.0(5)
C7A C6 P1 Ni1 -172.3(7)
C7 C6 P1 Ni1 159.0(8)
N1 Ni1 P1 C6 3.4(3)
Br2 Ni1 P1 C6 110.7(2)
Br1 Ni1 P1 C6 -106.1(2)
N1 Ni1 P1 C13 178.0(4)
Br2 Ni1 P1 C13 -74.7(4)
Br1 Ni1 P1 C13 68.5(4)
C6 P1 C13 C18 -85.1(6)
Ni1 P1 C13 C18 100.3(6)
C6 P1 C13 C14 89.3(6)
Ni1 P1 C13 C14 -85.2(6)
C18 C13 C14 C15 13.2(10)
P1 C13 C14 C15 -161.1(5)
C18 C13 C14 C19 -161.8(7)
P1 C13 C14 C19 23.9(9)
C13 C14 C15 C16 -3.5(11)
C19 C14 C15 C16 171.8(7)
C14 C15 C16 C17 -5.9(12)
C14 C15 C16 C27 177.0(7)
C15 C16 C17 C18 5.9(12)
C27 C16 C17 C18 -176.9(8)
C16 C17 C18 C13 3.6(11)
C16 C17 C18 C23 -175.7(7)
C14 C13 C18 C17 -13.4(10)
P1 C13 C18 C17 160.9(6)
C14 C13 C18 C23 165.8(7)
P1 C13 C18 C23 -19.9(10)
C15 C14 C19 C20 113.2(8)
C13 C14 C19 C20 -72.0(10)
C15 C14 C19 C21 -7.5(10)
C13 C14 C19 C21 167.3(7)
C15 C14 C19 C22 -124.1(7)
C13 C14 C19 C22 50.8(10)
C17 C18 C23 C24 -104.4(8)
C13 C18 C23 C24 76.4(9)
C17 C18 C23 C26 132.0(7)
C13 C18 C23 C26 -47.2(10)
C17 C18 C23 C25 15.2(10)
C13 C18 C23 C25 -164.0(7)
C15 C16 C27 C30 114.3(10)
C17 C16 C27 C30 -62.7(10)
C15 C16 C27 C28 -6.2(13)
C17 C16 C27 C28 176.8(9)
C15 C16 C27 C29 -123.2(9)
C17 C16 C27 C29 59.8(12)
N1 Ni1 Br2 Ni2 -133.89(14)
P1 Ni1 Br2 Ni2 129.72(8)
Br1 Ni1 Br2 Ni2 -21.63(3)
Ni1 Br1 Ni2 N2 -127.17(17)
Ni1 Br1 Ni2 P2 120.88(6)
Ni1 Br1 Ni2 Br2 -21.57(3)
Ni1 Br2 Ni2 N2 152.39(13)
Ni1 Br2 Ni2 P2 -118.76(6)
Ni1 Br2 Ni2 Br1 21.85(3)
P2 Ni2 N2 C31 170.3(4)
Br1 Ni2 N2 C31 41.0(5)
Br2 Ni2 N2 C31 -62.8(4)
P2 Ni2 N2 C35 -2.4(4)
Br1 Ni2 N2 C35 -131.7(3)
Br2 Ni2 N2 C35 124.4(4)
C35 N2 C31 C32 -1.0(8)
Ni2 N2 C31 C32 -174.0(5)
N2 C31 C32 C33 0.7(9)
C31 C32 C33 C34 0.2(9)
C32 C33 C34 C35 -0.7(9)
C31 N2 C35 C34 0.5(7)
Ni2 N2 C35 C34 173.4(4)
C31 N2 C35 C36 -176.8(5)
Ni2 N2 C35 C36 -4.0(6)
C33 C34 C35 N2 0.3(8)
C33 C34 C35 C36 177.5(5)
N2 C35 C36 C37 -169.5(4)
C34 C35 C36 C37 13.2(8)
N2 C35 C36 P2 9.8(6)
C34 C35 C36 P2 -167.4(4)
C35 C36 P2 C43 178.6(4)
C37 C36 P2 C43 -2.1(5)
C35 C36 P2 Ni2 -10.5(4)
C37 C36 P2 Ni2 168.8(4)
N2 Ni2 P2 C36 6.7(2)
Br1 Ni2 P2 C36 140.02(19)
Br2 Ni2 P2 C36 -89.68(19)
N2 Ni2 P2 C43 171.1(4)
Br1 Ni2 P2 C43 -55.6(3)
Br2 Ni2 P2 C43 74.7(3)
C35 C36 C37 C42 53.3(7)
P2 C36 C37 C42 -126.0(5)
C35 C36 C37 C38 -125.3(6)
P2 C36 C37 C38 55.5(7)
C42 C37 C38 C39 1.7(8)
C36 C37 C38 C39 -179.8(5)
C37 C38 C39 C40 -0.8(9)
C38 C39 C40 C41 -0.2(10)
C39 C40 C41 C42 0.4(11)
C38 C37 C42 C41 -1.5(9)
C36 C37 C42 C41 179.9(6)
C40 C41 C42 C37 0.5(10)
C36 P2 C43 C44 75.5(5)
Ni2 P2 C43 C44 -88.7(5)
C36 P2 C43 C48 -97.3(4)
Ni2 P2 C43 C48 98.5(5)
C48 C43 C44 C45 11.2(8)
P2 C43 C44 C45 -161.4(4)
C48 C43 C44 C53 -163.8(5)
P2 C43 C44 C53 23.5(8)
C43 C44 C45 C46 -3.0(9)
C53 C44 C45 C46 172.7(5)
C44 C45 C46 C47 -5.2(9)
C44 C45 C46 C57 174.3(5)
C45 C46 C47 C48 5.1(8)
C57 C46 C47 C48 -174.5(5)
C46 C47 C48 C43 2.9(8)
C46 C47 C48 C49 -172.7(5)
C44 C43 C48 C47 -11.2(8)
P2 C43 C48 C47 161.7(4)
C44 C43 C48 C49 164.2(5)
P2 C43 C48 C49 -22.9(7)
C47 C48 C49 C50 122.3(5)
C43 C48 C49 C50 -53.0(7)
C47 C48 C49 C51 -114.8(6)
C43 C48 C49 C51 69.9(7)
C47 C48 C49 C52 3.8(7)
C43 C48 C49 C52 -171.5(5)
C43 C44 C53 C54 9.2(9)
C45 C44 C53 C54 -166.0(6)
C43 C44 C53 C56 -119.8(7)
C45 C44 C53 C56 65.0(7)
C43 C44 C53 C55 122.3(6)
C45 C44 C53 C55 -52.9(7)
C47 C46 C57 C58 -40.9(8)
C45 C46 C57 C58 139.6(6)
C47 C46 C57 C59 78.9(7)
C45 C46 C57 C59 -100.6(6)
C47 C46 C57 C60 -165.0(6)
C45 C46 C57 C60 15.5(9)
